data_7705364
loop_
_publ_author_name
'Zi\'o\/lkowska, Aleksandra'
'Szynkiewicz, Natalia'
'Pikies, Jerzy'
'Ponikiewski, \/Lukasz'

_publ_section_title
;
 Synthesis of compounds with C-P-P and C[double bond, length as m-dash]P-P
 bond systems based on the phospha-Wittig reaction.
;
_journal_issue 39
_journal_name_full 'Dalton transactions (Cambridge, England : 2003)'
_journal_page_first 13635
_journal_page_last 13646
_journal_paper_doi 10.1039/d0dt02728f
_journal_volume 49
_journal_year 2020
_chemical_formula_moiety 'C41 H60 Cl1 N2 O2 Ti1'
_chemical_formula_sum 'C41 H60 Cl N2 O2 Ti'
_chemical_formula_weight 696.26
_chemical_properties_physical Air-sensitive,Moisture-sensitive,Oxygen-sensitive
_space_group_IT_number 14
_space_group_name_Hall '-P 2ybc'
_space_group_name_H-M_alt 'P 1 21/c 1'
_symmetry_cell_setting monoclinic
_symmetry_Int_Tables_number 14
_symmetry_space_group_name_Hall '-P 2ybc'
_symmetry_space_group_name_H-M 'P 1 21/c 1'
_atom_sites_solution_hydrogens geom
_audit_conform_dict_location ftp://ftp.iucr.org/pub/cif_core.dic
_audit_conform_dict_name cif_core.dic
_audit_conform_dict_version 2.4.3
_audit_creation_date 2019-10-07T22:46:26-00:00
_audit_creation_method 'WinGX routine CIF_UPDATE'
_audit_update_record
;
2020-09-02 deposited with the CCDC.	2020-09-04 downloaded from the CCDC.
;
_cell_angle_alpha 90
_cell_angle_beta 98.640(4)
_cell_angle_gamma 90
_cell_formula_units_Z 4
_cell_length_a 16.9626(9)
_cell_length_b 11.7424(6)
_cell_length_c 19.4368(10)
_cell_measurement_reflns_used 10386
_cell_measurement_temperature 120(2)
_cell_measurement_theta_max 29.29
_cell_measurement_theta_min 2.03
_cell_measurement_wavelength 0.71073
_cell_volume 3827.5(3)
_computing_cell_refinement
;
X-Area Recipe 1.33.0.0 (STOE, 2015)
;
_computing_data_collection
;
X-Area WinXpose 2.0.22.0 (STOE, 2016)
;
_computing_data_reduction
;
X-Area Integrate 1.72.0.0 (STOE, 2018)
X-Area X-Red32 1.63.4.0 (STOE, 2017) 
;
_computing_molecular_graphics 'Ortep for Windows (Farrugia, 2012)'
_computing_publication_material 'WinGX publication routines (Farrugia, 2012)'
_computing_structure_refinement 'SHELXL-2018/1 (Sheldrick, 2018)'
_computing_structure_solution 'SHELXT 2014/5 (Sheldrick, 2014)'
_diffrn_ambient_temperature 120(2)
_diffrn_detector 'image plate (34 cm diameter)'
_diffrn_detector_area_resol_mean 6.67
_diffrn_detector_type 'STOE Imaging Plate'
_diffrn_measured_fraction_theta_full 0.996
_diffrn_measured_fraction_theta_max 0.987
_diffrn_measurement_details ' 154 frames, detector distance = 100 mm'
_diffrn_measurement_device '2-circle diffractometer'
_diffrn_measurement_device_type 'STOE IPDS 2T'
_diffrn_measurement_method 'rotation method, \w scans'
_diffrn_radiation_collimation '0.6 mm diameter'
_diffrn_radiation_monochromator 'parabolic x-ray mirror'
_diffrn_radiation_polarisn_norm 270
_diffrn_radiation_probe x-ray
_diffrn_radiation_type MoK\a
_diffrn_radiation_wavelength 0.71073
_diffrn_reflns_av_R_equivalents 0.0663
_diffrn_reflns_av_unetI/netI 0.0973
_diffrn_reflns_Laue_measured_fraction_full 0.996
_diffrn_reflns_Laue_measured_fraction_max 0.987
_diffrn_reflns_limit_h_max 23
_diffrn_reflns_limit_h_min -23
_diffrn_reflns_limit_k_max 16
_diffrn_reflns_limit_k_min -16
_diffrn_reflns_limit_l_max 22
_diffrn_reflns_limit_l_min -26
_diffrn_reflns_number 25621
_diffrn_reflns_point_group_measured_fraction_full 0.996
_diffrn_reflns_point_group_measured_fraction_max 0.987
_diffrn_reflns_theta_full 25.242
_diffrn_reflns_theta_max 29.214
_diffrn_reflns_theta_min 2.032
_diffrn_source 'GeniX Mo, 0.05 x 0.05 mm2 microfocus'
_diffrn_source_current 1.000
_diffrn_source_power 0.050
_diffrn_source_voltage 50
_diffrn_standards_number 0
_exptl_absorpt_coefficient_mu 0.33
_exptl_absorpt_correction_T_max 1.0000
_exptl_absorpt_correction_T_min 0.6128
_exptl_absorpt_correction_type multi-scan
_exptl_absorpt_process_details
;
STOE LANA, absorption correction by scaling of reflection intensities.
J. Koziskova, F. Hahn, J. Richter, J. Kozisek, "Comparison of different
absorption corrections on the model structure of tetrakis(\m~2~-acetato)-
diaqua-di-copper(II)", Acta Chimica Slovaca, vol. 9, no. 2, 2016, pp. 136 - 140.
;
_exptl_crystal_colour colourless
_exptl_crystal_density_diffrn 1.208
_exptl_crystal_density_method 'not measured'
_exptl_crystal_description block
_exptl_crystal_F_000 1500
_exptl_crystal_size_max 0.2
_exptl_crystal_size_mid 0.2
_exptl_crystal_size_min 0.15
_refine_diff_density_max 0.381
_refine_diff_density_min -0.435
_refine_diff_density_rms 0.067
_refine_ls_extinction_method none
_refine_ls_goodness_of_fit_ref 1.009
_refine_ls_hydrogen_treatment constr
_refine_ls_matrix_type full
_refine_ls_number_constraints 0
_refine_ls_number_parameters 424
_refine_ls_number_reflns 10254
_refine_ls_number_restraints 0
_refine_ls_restrained_S_all 1.009
_refine_ls_R_factor_all 0.1222
_refine_ls_R_factor_gt 0.0548
_refine_ls_shift/su_max 0
_refine_ls_shift/su_mean 0
_refine_ls_structure_factor_coef Fsqd
_refine_ls_weighting_details 'w=1/[\s^2^(Fo^2^)+(0.0641P)^2^] where P=(Fo^2^+2Fc^2^)/3'
_refine_ls_weighting_scheme calc
_refine_ls_wR_factor_gt 0.1194
_refine_ls_wR_factor_ref 0.1383
_reflns_Friedel_coverage 0
_reflns_number_gt 5717
_reflns_number_total 10254
_reflns_threshold_expression 'I > 2\s(I)'
_cod_data_source_file d0dt02728f2.cif
_cod_data_source_block 11b
_cod_depositor_comments 'Adding full bibliography for 7705360--7705366.cif.'
_cod_original_sg_symbol_H-M 'P 21/c'
_cod_original_formula_sum 'C41 H60 Cl1 N2 O2 Ti1'
_cod_database_code 7705364

loop_
_symmetry_equiv_pos_as_xyz
'x, y, z'
'-x, y+1/2, -z+1/2'
'-x, -y, -z'
'x, -y-1/2, z-1/2'

loop_
_atom_site_label
_atom_site_type_symbol
_atom_site_fract_x
_atom_site_fract_y
_atom_site_fract_z
_atom_site_U_iso_or_equiv
_atom_site_adp_type
_atom_site_occupancy
_atom_site_site_symmetry_order
_atom_site_calc_flag
_atom_site_refinement_flags_posn
_atom_site_refinement_flags_adp
_atom_site_refinement_flags_occupancy
_atom_site_disorder_assembly
_atom_site_disorder_group
C1 C 0.20781(14) 0.03745(19) 0.30709(13) 0.0232(5) Uani 1 1 d . . . . .
C2 C 0.24161(14) -0.0035(2) 0.37302(13) 0.0260(5) Uani 1 1 d . . . . .
C3 C 0.20069(15) -0.0891(2) 0.40370(14) 0.0327(6) Uani 1 1 d . . . . .
H3 H 0.222477 -0.118322 0.448065 0.039 Uiso 1 1 calc R U . . .
C4 C 0.12889(15) -0.1312(2) 0.36998(15) 0.0339(6) Uani 1 1 d . . . . .
H4 H 0.101647 -0.188723 0.391512 0.041 Uiso 1 1 calc R U . . .
C5 C 0.09676(15) -0.0904(2) 0.30545(14) 0.0310(6) Uani 1 1 d . . . . .
H5 H 0.047396 -0.120177 0.283163 0.037 Uiso 1 1 calc R U . . .
C6 C 0.13505(14) -0.0060(2) 0.27196(13) 0.0252(5) Uani 1 1 d . . . . .
C7 C 0.32029(14) 0.0424(2) 0.41024(13) 0.0285(6) Uani 1 1 d . . . . .
H7 H 0.320134 0.126571 0.402526 0.034 Uiso 1 1 calc R U . . .
C8 C 0.33366(18) 0.0225(3) 0.48907(14) 0.0436(7) Uani 1 1 d . . . . .
H8A H 0.38538 0.054228 0.509364 0.065 Uiso 1 1 calc R U . . .
H8B H 0.291179 0.059896 0.509716 0.065 Uiso 1 1 calc R U . . .
H8C H 0.332976 -0.059481 0.498543 0.065 Uiso 1 1 calc R U . . .
C9 C 0.39173(16) -0.0067(3) 0.37976(15) 0.0394(7) Uani 1 1 d . . . . .
H9A H 0.441342 0.024661 0.404972 0.059 Uiso 1 1 calc R U . . .
H9B H 0.39222 -0.089842 0.384472 0.059 Uiso 1 1 calc R U . . .
H9C H 0.387126 0.013679 0.330433 0.059 Uiso 1 1 calc R U . . .
C10 C 0.09641(14) 0.0353(2) 0.20066(13) 0.0281(6) Uani 1 1 d . . . . .
H10 H 0.13338 0.09097 0.183197 0.034 Uiso 1 1 calc R U . . .
C11 C 0.01702(14) 0.0953(2) 0.20348(15) 0.0338(6) Uani 1 1 d . . . . .
H11A H -0.005819 0.120494 0.156642 0.051 Uiso 1 1 calc R U . . .
H11B H -0.019888 0.042434 0.221189 0.051 Uiso 1 1 calc R U . . .
H11C H 0.025843 0.161452 0.234418 0.051 Uiso 1 1 calc R U . . .
C12 C 0.08300(16) -0.0645(2) 0.14848(15) 0.0385(7) Uani 1 1 d . . . . .
H12A H 0.0581 -0.035942 0.103005 0.058 Uiso 1 1 calc R U . . .
H12B H 0.134363 -0.099773 0.144026 0.058 Uiso 1 1 calc R U . . .
H12C H 0.048034 -0.121238 0.165312 0.058 Uiso 1 1 calc R U . . .
C13 C 0.35609(13) 0.4547(2) 0.29833(13) 0.0233(5) Uani 1 1 d . . . . .
C14 C 0.33111(13) 0.5640(2) 0.27588(13) 0.0244(5) Uani 1 1 d . . . . .
C15 C 0.37062(15) 0.6571(2) 0.31033(14) 0.0324(6) Uani 1 1 d . . . . .
H15 H 0.354466 0.732177 0.296487 0.039 Uiso 1 1 calc R U . . .
C16 C 0.43273(15) 0.6415(2) 0.36414(14) 0.0356(6) Uani 1 1 d . . . . .
H16 H 0.458751 0.705718 0.387088 0.043 Uiso 1 1 calc R U . . .
C17 C 0.45711(15) 0.5332(2) 0.38467(14) 0.0327(6) Uani 1 1 d . . . . .
H17 H 0.50059 0.523633 0.421166 0.039 Uiso 1 1 calc R U . . .
C18 C 0.41915(14) 0.4374(2) 0.35289(13) 0.0268(5) Uani 1 1 d . . . . .
C19 C 0.26411(14) 0.5854(2) 0.21582(13) 0.0277(6) Uani 1 1 d . . . . .
H19 H 0.244083 0.509609 0.197333 0.033 Uiso 1 1 calc R U . . .
C20 C 0.19375(16) 0.6488(2) 0.23966(15) 0.0365(6) Uani 1 1 d . . . . .
H20A H 0.151986 0.660999 0.199692 0.055 Uiso 1 1 calc R U . . .
H20B H 0.172319 0.603408 0.274889 0.055 Uiso 1 1 calc R U . . .
H20C H 0.212061 0.722582 0.259609 0.055 Uiso 1 1 calc R U . . .
C21 C 0.29200(17) 0.6509(2) 0.15605(14) 0.0378(7) Uani 1 1 d . . . . .
H21A H 0.246849 0.662463 0.118883 0.057 Uiso 1 1 calc R U . . .
H21B H 0.313359 0.725023 0.172963 0.057 Uiso 1 1 calc R U . . .
H21C H 0.333687 0.607394 0.137925 0.057 Uiso 1 1 calc R U . . .
C22 C 0.44682(14) 0.3178(2) 0.37624(14) 0.0289(6) Uani 1 1 d . . . . .
H22 H 0.401456 0.264742 0.361012 0.035 Uiso 1 1 calc R U . . .
C23 C 0.46886(17) 0.3049(3) 0.45451(15) 0.0418(7) Uani 1 1 d . . . . .
H23A H 0.485946 0.22639 0.465526 0.063 Uiso 1 1 calc R U . . .
H23B H 0.512451 0.357252 0.47145 0.063 Uiso 1 1 calc R U . . .
H23C H 0.422396 0.322593 0.477064 0.063 Uiso 1 1 calc R U . . .
C24 C 0.51693(17) 0.2788(3) 0.34107(17) 0.0495(8) Uani 1 1 d . . . . .
H24A H 0.503071 0.286963 0.290523 0.074 Uiso 1 1 calc R U . . .
H24B H 0.56381 0.325604 0.357543 0.074 Uiso 1 1 calc R U . . .
H24C H 0.528876 0.198779 0.352602 0.074 Uiso 1 1 calc R U . . .
C25 C 0.29828(15) -0.0128(2) 0.20244(13) 0.0284(6) Uani 1 1 d . . . . .
H25A H 0.332853 -0.014292 0.166337 0.043 Uiso 1 1 calc R U . . .
H25B H 0.321444 -0.060692 0.241629 0.043 Uiso 1 1 calc R U . . .
H25C H 0.245385 -0.041936 0.18324 0.043 Uiso 1 1 calc R U . . .
C26 C 0.29081(13) 0.1079(2) 0.22726(12) 0.0226(5) Uani 1 1 d . . . . .
C27 C 0.33270(13) 0.1903(2) 0.19568(12) 0.0252(5) Uani 1 1 d . . . . .
H27 H 0.353327 0.16659 0.155171 0.03 Uiso 1 1 calc R U . . .
C28 C 0.34825(13) 0.3039(2) 0.21625(12) 0.0238(5) Uani 1 1 d . . . . .
C29 C 0.40503(15) 0.3686(2) 0.17693(14) 0.0343(6) Uani 1 1 d . . . . .
H29A H 0.421714 0.319203 0.141134 0.051 Uiso 1 1 calc R U . . .
H29B H 0.378007 0.43599 0.154872 0.051 Uiso 1 1 calc R U . . .
H29C H 0.451976 0.392437 0.209444 0.051 Uiso 1 1 calc R U . . .
C30 C 0.20239(14) 0.3602(2) 0.45299(12) 0.0239(5) Uani 1 1 d . . . . .
C31 C 0.14873(15) 0.4641(2) 0.43579(14) 0.0299(6) Uani 1 1 d . . . . .
H31A H 0.112926 0.450451 0.391448 0.036 Uiso 1 1 calc R U . . .
H31B H 0.115102 0.474461 0.472771 0.036 Uiso 1 1 calc R U . . .
C32 C 0.19638(17) 0.5724(2) 0.42937(15) 0.0395(7) Uani 1 1 d . . . . .
H32A H 0.22583 0.565245 0.389303 0.047 Uiso 1 1 calc R U . . .
H32B H 0.15932 0.637672 0.420338 0.047 Uiso 1 1 calc R U . . .
C33 C 0.25501(17) 0.5953(2) 0.49487(15) 0.0391(7) Uani 1 1 d . . . . .
H33A H 0.286328 0.664692 0.488669 0.047 Uiso 1 1 calc R U . . .
H33B H 0.225799 0.607795 0.534653 0.047 Uiso 1 1 calc R U . . .
C34 C 0.31037(15) 0.4941(2) 0.50942(13) 0.0318(6) Uani 1 1 d . . . . .
H34A H 0.348039 0.507874 0.552677 0.038 Uiso 1 1 calc R U . . .
H34B H 0.341783 0.484896 0.470772 0.038 Uiso 1 1 calc R U . . .
C35 C 0.26330(14) 0.3854(2) 0.51719(13) 0.0272(5) Uani 1 1 d . . . . .
H35A H 0.235324 0.392839 0.558147 0.033 Uiso 1 1 calc R U . . .
H35B H 0.30081 0.320586 0.525731 0.033 Uiso 1 1 calc R U . . .
C36 C 0.09631(14) 0.2157(2) 0.40245(12) 0.0240(5) Uani 1 1 d . . . . .
C37 C 0.15371(14) 0.2512(2) 0.46593(12) 0.0254(5) Uani 1 1 d . . . . .
H37 H 0.194013 0.188535 0.473531 0.03 Uiso 1 1 calc R U . . .
C38 C 0.11577(16) 0.2552(2) 0.53333(14) 0.0365(7) Uani 1 1 d . . . . .
H38A H 0.158456 0.247543 0.573808 0.044 Uiso 1 1 calc R U . . .
H38B H 0.090344 0.330528 0.536607 0.044 Uiso 1 1 calc R U . . .
C39 C 0.05364(17) 0.1625(3) 0.53732(15) 0.0426(7) Uani 1 1 d . . . . .
H39A H 0.079224 0.086742 0.53745 0.051 Uiso 1 1 calc R U . . .
H39B H 0.030954 0.17066 0.581111 0.051 Uiso 1 1 calc R U . . .
C40 C -0.01208(16) 0.1713(3) 0.47607(14) 0.0373(7) Uani 1 1 d . . . . .
H40A H -0.036165 0.248261 0.474525 0.045 Uiso 1 1 calc R U . . .
H40B H -0.054249 0.11484 0.48082 0.045 Uiso 1 1 calc R U . . .
C41 C 0.02225(15) 0.1492(2) 0.40944(14) 0.0321(6) Uani 1 1 d . . . . .
H41A H 0.034487 0.066982 0.406966 0.038 Uiso 1 1 calc R U . . .
H41B H -0.019014 0.167431 0.369315 0.038 Uiso 1 1 calc R U . . .
Cl1 Cl 0.12409(3) 0.36890(5) 0.21529(3) 0.02920(15) Uani 1 1 d . . . . .
N1 N 0.24594(11) 0.13139(16) 0.27718(10) 0.0208(4) Uani 1 1 d . . . . .
N2 N 0.31733(11) 0.35327(16) 0.26761(10) 0.0213(4) Uani 1 1 d . . . . .
O1 O 0.24483(9) 0.33824(14) 0.39589(8) 0.0244(4) Uani 1 1 d . . . . .
O2 O 0.11173(9) 0.23221(14) 0.34340(8) 0.0245(4) Uani 1 1 d . . . . .
Ti1 Ti 0.21399(2) 0.29311(4) 0.30573(2) 0.02013(11) Uani 1 1 d . . . . .

loop_
_atom_site_aniso_label
_atom_site_aniso_U_11
_atom_site_aniso_U_22
_atom_site_aniso_U_33
_atom_site_aniso_U_23
_atom_site_aniso_U_13
_atom_site_aniso_U_12
C1 0.0255(11) 0.0169(12) 0.0273(13) 0.0000(10) 0.0040(10) 0.0009(10)
C2 0.0284(13) 0.0233(13) 0.0267(13) 0.0011(10) 0.0050(11) 0.0054(10)
C3 0.0385(15) 0.0281(14) 0.0323(15) 0.0089(12) 0.0082(12) 0.0064(12)
C4 0.0335(14) 0.0256(14) 0.0453(17) 0.0091(13) 0.0149(13) 0.0014(11)
C5 0.0269(13) 0.0223(13) 0.0448(17) -0.0001(12) 0.0088(12) -0.0005(11)
C6 0.0259(12) 0.0201(12) 0.0297(13) -0.0021(10) 0.0048(11) 0.0016(10)
C7 0.0328(13) 0.0293(14) 0.0227(13) 0.0025(11) 0.0021(11) 0.0029(11)
C8 0.0487(17) 0.0512(19) 0.0278(16) 0.0051(14) -0.0041(13) 0.0086(15)
C9 0.0338(14) 0.0473(18) 0.0347(16) -0.0032(14) -0.0029(12) 0.0027(13)
C10 0.0249(12) 0.0240(13) 0.0350(15) -0.0015(11) 0.0034(11) -0.0050(10)
C11 0.0274(13) 0.0304(15) 0.0406(16) -0.0017(12) -0.0044(12) -0.0020(11)
C12 0.0385(15) 0.0377(16) 0.0376(16) -0.0082(13) 0.0001(13) -0.0061(13)
C13 0.0208(11) 0.0232(13) 0.0260(13) -0.0011(10) 0.0043(10) -0.0031(10)
C14 0.0221(11) 0.0240(13) 0.0266(13) 0.0000(10) 0.0022(10) -0.0040(10)
C15 0.0342(14) 0.0250(14) 0.0368(16) -0.0018(12) 0.0011(12) -0.0054(11)
C16 0.0360(14) 0.0289(15) 0.0401(16) -0.0031(12) -0.0004(13) -0.0096(12)
C17 0.0250(13) 0.0349(16) 0.0359(15) -0.0055(12) -0.0037(11) -0.0077(11)
C18 0.0227(12) 0.0276(13) 0.0300(14) -0.0029(11) 0.0036(11) -0.0050(10)
C19 0.0307(13) 0.0242(13) 0.0275(13) 0.0021(11) 0.0025(11) -0.0041(11)
C20 0.0356(14) 0.0339(16) 0.0379(16) 0.0001(13) -0.0017(13) 0.0016(12)
C21 0.0415(15) 0.0361(16) 0.0348(16) 0.0041(13) 0.0029(13) -0.0087(13)
C22 0.0203(12) 0.0297(14) 0.0352(15) 0.0000(11) -0.0004(11) 0.0004(10)
C23 0.0432(16) 0.0406(17) 0.0384(17) 0.0036(14) -0.0044(13) 0.0068(13)
C24 0.0439(17) 0.0476(19) 0.059(2) 0.0054(16) 0.0132(16) 0.0157(15)
C25 0.0305(13) 0.0265(13) 0.0289(14) -0.0035(11) 0.0072(11) 0.0012(11)
C26 0.0217(11) 0.0244(13) 0.0209(12) -0.0018(10) 0.0012(10) 0.0016(10)
C27 0.0254(12) 0.0295(14) 0.0211(12) -0.0029(10) 0.0053(10) -0.0013(10)
C28 0.0202(11) 0.0280(14) 0.0233(12) 0.0001(11) 0.0035(10) -0.0019(10)
C29 0.0358(14) 0.0332(15) 0.0371(15) -0.0016(12) 0.0164(13) -0.0036(12)
C30 0.0261(12) 0.0272(13) 0.0181(12) -0.0007(10) 0.0023(10) -0.0011(10)
C31 0.0325(13) 0.0287(14) 0.0273(14) 0.0002(11) 0.0010(11) 0.0070(11)
C32 0.0477(17) 0.0238(15) 0.0445(18) 0.0026(13) -0.0011(14) 0.0047(12)
C33 0.0503(17) 0.0279(15) 0.0391(17) -0.0075(12) 0.0071(14) -0.0072(13)
C34 0.0360(14) 0.0326(15) 0.0256(14) -0.0057(11) 0.0011(11) -0.0075(12)
C35 0.0297(13) 0.0292(14) 0.0225(13) -0.0020(11) 0.0030(10) -0.0010(11)
C36 0.0251(12) 0.0224(12) 0.0252(13) -0.0014(10) 0.0060(10) 0.0022(10)
C37 0.0256(12) 0.0276(13) 0.0230(13) 0.0015(11) 0.0035(10) -0.0006(10)
C38 0.0408(15) 0.0446(17) 0.0244(14) 0.0024(13) 0.0064(12) -0.0093(13)
C39 0.0421(16) 0.0539(19) 0.0333(16) 0.0065(14) 0.0109(13) -0.0126(15)
C40 0.0329(14) 0.0423(17) 0.0386(16) 0.0030(13) 0.0118(13) -0.0076(13)
C41 0.0277(13) 0.0360(16) 0.0331(15) 0.0029(12) 0.0065(11) -0.0090(12)
Cl1 0.0239(3) 0.0302(3) 0.0317(3) 0.0051(3) -0.0018(3) -0.0008(2)
N1 0.0206(9) 0.0199(10) 0.0211(10) 0.0000(8) 0.0003(8) -0.0011(8)
N2 0.0191(9) 0.0221(11) 0.0223(10) -0.0035(8) 0.0016(8) -0.0008(8)
O1 0.0238(8) 0.0292(9) 0.0209(9) -0.0028(7) 0.0053(7) -0.0019(7)
O2 0.0224(8) 0.0286(10) 0.0222(9) -0.0037(7) 0.0020(7) -0.0032(7)
Ti1 0.0194(2) 0.0211(2) 0.0197(2) -0.00211(18) 0.00227(16) -0.00184(17)

loop_
_atom_type_symbol
_atom_type_description
_atom_type_scat_dispersion_real
_atom_type_scat_dispersion_imag
_atom_type_scat_source
C C 0.0033 0.0016 'International Tables Vol C Tables 4.2.6.8 and 6.1.1.4'
H H 0 0 'International Tables Vol C Tables 4.2.6.8 and 6.1.1.4'
Cl Cl 0.1484 0.1585 'International Tables Vol C Tables 4.2.6.8 and 6.1.1.4'
N N 0.0061 0.0033 'International Tables Vol C Tables 4.2.6.8 and 6.1.1.4'
O O 0.0106 0.006 'International Tables Vol C Tables 4.2.6.8 and 6.1.1.4'
Ti Ti 0.2776 0.4457 'International Tables Vol C Tables 4.2.6.8 and 6.1.1.4'

loop_
_geom_angle_atom_site_label_1
_geom_angle_atom_site_label_2
_geom_angle_atom_site_label_3
_geom_angle
_geom_angle_site_symmetry_1
_geom_angle_site_symmetry_3
_geom_angle_publ_flag
C2 C1 C6 121.5(2) . . ?
C2 C1 N1 118.8(2) . . ?
C6 C1 N1 119.5(2) . . ?
C3 C2 C1 118.1(2) . . ?
C3 C2 C7 120.5(2) . . ?
C1 C2 C7 121.4(2) . . ?
C4 C3 C2 120.7(2) . . ?
C4 C3 H3 119.6 . . ?
C2 C3 H3 119.6 . . ?
C5 C4 C3 120.4(2) . . ?
C5 C4 H4 119.8 . . ?
C3 C4 H4 119.8 . . ?
C4 C5 C6 121.6(2) . . ?
C4 C5 H5 119.2 . . ?
C6 C5 H5 119.2 . . ?
C5 C6 C1 117.7(2) . . ?
C5 C6 C10 118.9(2) . . ?
C1 C6 C10 123.4(2) . . ?
C2 C7 C8 114.2(2) . . ?
C2 C7 C9 111.7(2) . . ?
C8 C7 C9 108.7(2) . . ?
C2 C7 H7 107.3 . . ?
C8 C7 H7 107.3 . . ?
C9 C7 H7 107.3 . . ?
C7 C8 H8A 109.5 . . ?
C7 C8 H8B 109.5 . . ?
H8A C8 H8B 109.5 . . ?
C7 C8 H8C 109.5 . . ?
H8A C8 H8C 109.5 . . ?
H8B C8 H8C 109.5 . . ?
C7 C9 H9A 109.5 . . ?
C7 C9 H9B 109.5 . . ?
H9A C9 H9B 109.5 . . ?
C7 C9 H9C 109.5 . . ?
H9A C9 H9C 109.5 . . ?
H9B C9 H9C 109.5 . . ?
C6 C10 C11 112.1(2) . . ?
C6 C10 C12 110.9(2) . . ?
C11 C10 C12 109.3(2) . . ?
C6 C10 H10 108.1 . . ?
C11 C10 H10 108.1 . . ?
C12 C10 H10 108.1 . . ?
C10 C11 H11A 109.5 . . ?
C10 C11 H11B 109.5 . . ?
H11A C11 H11B 109.5 . . ?
C10 C11 H11C 109.5 . . ?
H11A C11 H11C 109.5 . . ?
H11B C11 H11C 109.5 . . ?
C10 C12 H12A 109.5 . . ?
C10 C12 H12B 109.5 . . ?
H12A C12 H12B 109.5 . . ?
C10 C12 H12C 109.5 . . ?
H12A C12 H12C 109.5 . . ?
H12B C12 H12C 109.5 . . ?
C14 C13 C18 122.0(2) . . ?
C14 C13 N2 121.9(2) . . ?
C18 C13 N2 116.1(2) . . ?
C15 C14 C13 117.8(2) . . ?
C15 C14 C19 119.1(2) . . ?
C13 C14 C19 123.1(2) . . ?
C16 C15 C14 121.0(3) . . ?
C16 C15 H15 119.5 . . ?
C14 C15 H15 119.5 . . ?
C17 C16 C15 120.2(2) . . ?
C17 C16 H16 119.9 . . ?
C15 C16 H16 119.9 . . ?
C16 C17 C18 121.2(2) . . ?
C16 C17 H17 119.4 . . ?
C18 C17 H17 119.4 . . ?
C17 C18 C13 117.8(2) . . ?
C17 C18 C22 120.6(2) . . ?
C13 C18 C22 121.6(2) . . ?
C14 C19 C21 112.7(2) . . ?
C14 C19 C20 111.9(2) . . ?
C21 C19 C20 109.2(2) . . ?
C14 C19 H19 107.6 . . ?
C21 C19 H19 107.6 . . ?
C20 C19 H19 107.6 . . ?
C19 C20 H20A 109.5 . . ?
C19 C20 H20B 109.5 . . ?
H20A C20 H20B 109.5 . . ?
C19 C20 H20C 109.5 . . ?
H20A C20 H20C 109.5 . . ?
H20B C20 H20C 109.5 . . ?
C19 C21 H21A 109.5 . . ?
C19 C21 H21B 109.5 . . ?
H21A C21 H21B 109.5 . . ?
C19 C21 H21C 109.5 . . ?
H21A C21 H21C 109.5 . . ?
H21B C21 H21C 109.5 . . ?
C23 C22 C18 114.1(2) . . ?
C23 C22 C24 109.1(2) . . ?
C18 C22 C24 111.6(2) . . ?
C23 C22 H22 107.3 . . ?
C18 C22 H22 107.2 . . ?
C24 C22 H22 107.3 . . ?
C22 C23 H23A 109.5 . . ?
C22 C23 H23B 109.5 . . ?
H23A C23 H23B 109.5 . . ?
C22 C23 H23C 109.5 . . ?
H23A C23 H23C 109.5 . . ?
H23B C23 H23C 109.5 . . ?
C22 C24 H24A 109.5 . . ?
C22 C24 H24B 109.5 . . ?
H24A C24 H24B 109.5 . . ?
C22 C24 H24C 109.5 . . ?
H24A C24 H24C 109.5 . . ?
H24B C24 H24C 109.5 . . ?
C26 C25 H25A 109.5 . . ?
C26 C25 H25B 109.5 . . ?
H25A C25 H25B 109.5 . . ?
C26 C25 H25C 109.5 . . ?
H25A C25 H25C 109.5 . . ?
H25B C25 H25C 109.5 . . ?
N1 C26 C27 123.6(2) . . ?
N1 C26 C25 120.4(2) . . ?
C27 C26 C25 116.0(2) . . ?
C26 C27 C28 128.2(2) . . ?
C26 C27 H27 115.9 . . ?
C28 C27 H27 115.9 . . ?
N2 C28 C27 123.3(2) . . ?
N2 C28 C29 120.8(2) . . ?
C27 C28 C29 115.9(2) . . ?
C28 C29 H29A 109.5 . . ?
C28 C29 H29B 109.5 . . ?
H29A C29 H29B 109.5 . . ?
C28 C29 H29C 109.5 . . ?
H29A C29 H29C 109.5 . . ?
H29B C29 H29C 109.5 . . ?
O1 C30 C35 108.12(18) . . ?
O1 C30 C31 109.02(19) . . ?
C35 C30 C31 109.4(2) . . ?
O1 C30 C37 108.41(19) . . ?
C35 C30 C37 109.66(19) . . ?
C31 C30 C37 112.16(19) . . ?
C32 C31 C30 112.3(2) . . ?
C32 C31 H31A 109.2 . . ?
C30 C31 H31A 109.2 . . ?
C32 C31 H31B 109.2 . . ?
C30 C31 H31B 109.2 . . ?
H31A C31 H31B 107.9 . . ?
C33 C32 C31 111.6(2) . . ?
C33 C32 H32A 109.3 . . ?
C31 C32 H32A 109.3 . . ?
C33 C32 H32B 109.3 . . ?
C31 C32 H32B 109.3 . . ?
H32A C32 H32B 108 . . ?
C34 C33 C32 109.1(2) . . ?
C34 C33 H33A 109.9 . . ?
C32 C33 H33A 109.9 . . ?
C34 C33 H33B 109.9 . . ?
C32 C33 H33B 109.9 . . ?
H33A C33 H33B 108.3 . . ?
C33 C34 C35 110.9(2) . . ?
C33 C34 H34A 109.5 . . ?
C35 C34 H34A 109.5 . . ?
C33 C34 H34B 109.5 . . ?
C35 C34 H34B 109.5 . . ?
H34A C34 H34B 108.1 . . ?
C34 C35 C30 112.4(2) . . ?
C34 C35 H35A 109.1 . . ?
C30 C35 H35A 109.1 . . ?
C34 C35 H35B 109.1 . . ?
C30 C35 H35B 109.1 . . ?
H35A C35 H35B 107.8 . . ?
O2 C36 C41 117.7(2) . . ?
O2 C36 C37 121.1(2) . . ?
C41 C36 C37 121.0(2) . . ?
C36 C37 C38 113.7(2) . . ?
C36 C37 C30 112.66(19) . . ?
C38 C37 C30 114.1(2) . . ?
C36 C37 H37 105.1 . . ?
C38 C37 H37 105.1 . . ?
C30 C37 H37 105.1 . . ?
C39 C38 C37 113.6(2) . . ?
C39 C38 H38A 108.8 . . ?
C37 C38 H38A 108.8 . . ?
C39 C38 H38B 108.8 . . ?
C37 C38 H38B 108.8 . . ?
H38A C38 H38B 107.7 . . ?
C40 C39 C38 110.2(2) . . ?
C40 C39 H39A 109.6 . . ?
C38 C39 H39A 109.6 . . ?
C40 C39 H39B 109.6 . . ?
C38 C39 H39B 109.6 . . ?
H39A C39 H39B 108.1 . . ?
C39 C40 C41 109.2(2) . . ?
C39 C40 H40A 109.8 . . ?
C41 C40 H40A 109.8 . . ?
C39 C40 H40B 109.8 . . ?
C41 C40 H40B 109.8 . . ?
H40A C40 H40B 108.3 . . ?
C36 C41 C40 114.9(2) . . ?
C36 C41 H41A 108.5 . . ?
C40 C41 H41A 108.5 . . ?
C36 C41 H41B 108.5 . . ?
C40 C41 H41B 108.5 . . ?
H41A C41 H41B 107.5 . . ?
C26 N1 C1 117.94(19) . . ?
C26 N1 Ti1 125.35(15) . . ?
C1 N1 Ti1 116.16(14) . . ?
C28 N2 C13 117.61(19) . . ?
C28 N2 Ti1 123.84(16) . . ?
C13 N2 Ti1 118.55(14) . . ?
C30 O1 Ti1 133.51(14) . . ?
C36 O2 Ti1 132.79(15) . . ?
O1 Ti1 N1 118.22(8) . . ?
O1 Ti1 O2 84.11(7) . . ?
N1 Ti1 O2 92.53(7) . . ?
O1 Ti1 N2 96.06(7) . . ?
N1 Ti1 N2 87.06(7) . . ?
O2 Ti1 N2 179.58(7) . . ?
O1 Ti1 Cl1 132.37(6) . . ?
N1 Ti1 Cl1 108.45(6) . . ?
O2 Ti1 Cl1 84.95(5) . . ?
N2 Ti1 Cl1 95.21(6) . . ?

loop_
_geom_bond_atom_site_label_1
_geom_bond_atom_site_label_2
_geom_bond_distance
_geom_bond_site_symmetry_2
_geom_bond_publ_flag
C1 C2 1.408(3) . ?
C1 C6 1.413(3) . ?
C1 N1 1.444(3) . ?
C2 C3 1.404(3) . ?
C2 C7 1.518(3) . ?
C3 C4 1.385(4) . ?
C3 H3 0.95 . ?
C4 C5 1.377(4) . ?
C4 H4 0.95 . ?
C5 C6 1.398(3) . ?
C5 H5 0.95 . ?
C6 C10 1.521(4) . ?
C7 C8 1.533(3) . ?
C7 C9 1.539(3) . ?
C7 H7 1 . ?
C8 H8A 0.98 . ?
C8 H8B 0.98 . ?
C8 H8C 0.98 . ?
C9 H9A 0.98 . ?
C9 H9B 0.98 . ?
C9 H9C 0.98 . ?
C10 C11 1.528(3) . ?
C10 C12 1.544(3) . ?
C10 H10 1 . ?
C11 H11A 0.98 . ?
C11 H11B 0.98 . ?
C11 H11C 0.98 . ?
C12 H12A 0.98 . ?
C12 H12B 0.98 . ?
C12 H12C 0.98 . ?
C13 C14 1.400(3) . ?
C13 C18 1.403(3) . ?
C13 N2 1.446(3) . ?
C14 C15 1.399(3) . ?
C14 C19 1.523(3) . ?
C15 C16 1.381(4) . ?
C15 H15 0.95 . ?
C16 C17 1.378(4) . ?
C16 H16 0.95 . ?
C17 C18 1.394(3) . ?
C17 H17 0.95 . ?
C18 C22 1.527(3) . ?
C19 C21 1.527(3) . ?
C19 C20 1.536(3) . ?
C19 H19 1 . ?
C20 H20A 0.98 . ?
C20 H20B 0.98 . ?
C20 H20C 0.98 . ?
C21 H21A 0.98 . ?
C21 H21B 0.98 . ?
C21 H21C 0.98 . ?
C22 C23 1.519(4) . ?
C22 C24 1.528(3) . ?
C22 H22 1 . ?
C23 H23A 0.98 . ?
C23 H23B 0.98 . ?
C23 H23C 0.98 . ?
C24 H24A 0.98 . ?
C24 H24B 0.98 . ?
C24 H24C 0.98 . ?
C25 C26 1.509(3) . ?
C25 H25A 0.98 . ?
C25 H25B 0.98 . ?
C25 H25C 0.98 . ?
C26 N1 1.349(3) . ?
C26 C27 1.396(3) . ?
C27 C28 1.407(3) . ?
C27 H27 0.95 . ?
C28 N2 1.328(3) . ?
C28 C29 1.520(3) . ?
C29 H29A 0.98 . ?
C29 H29B 0.98 . ?
C29 H29C 0.98 . ?
C30 O1 1.434(3) . ?
C30 C35 1.525(3) . ?
C30 C31 1.529(3) . ?
C30 C37 1.564(3) . ?
C31 C32 1.522(4) . ?
C31 H31A 0.99 . ?
C31 H31B 0.99 . ?
C32 C33 1.517(4) . ?
C32 H32A 0.99 . ?
C32 H32B 0.99 . ?
C33 C34 1.514(4) . ?
C33 H33A 0.99 . ?
C33 H33B 0.99 . ?
C34 C35 1.525(3) . ?
C34 H34A 0.99 . ?
C34 H34B 0.99 . ?
C35 H35A 0.99 . ?
C35 H35B 0.99 . ?
C36 O2 1.230(3) . ?
C36 C41 1.503(3) . ?
C36 C37 1.511(3) . ?
C37 C38 1.545(3) . ?
C37 H37 1 . ?
C38 C39 1.525(4) . ?
C38 H38A 0.99 . ?
C38 H38B 0.99 . ?
C39 C40 1.507(4) . ?
C39 H39A 0.99 . ?
C39 H39B 0.99 . ?
C40 C41 1.520(3) . ?
C40 H40A 0.99 . ?
C40 H40B 0.99 . ?
C41 H41A 0.99 . ?
C41 H41B 0.99 . ?
Cl1 Ti1 2.3243(7) . ?
N1 Ti1 2.0733(19) . ?
N2 Ti1 2.1238(19) . ?
O1 Ti1 1.8302(16) . ?
O2 Ti1 2.1068(16) . ?

loop_
_geom_torsion_atom_site_label_1
_geom_torsion_atom_site_label_2
_geom_torsion_atom_site_label_3
_geom_torsion_atom_site_label_4
_geom_torsion
_geom_torsion_site_symmetry_1
_geom_torsion_site_symmetry_2
_geom_torsion_site_symmetry_3
_geom_torsion_site_symmetry_4
_geom_torsion_publ_flag
C6 C1 C2 C3 -0.4(4) . . . . ?
N1 C1 C2 C3 175.3(2) . . . . ?
C6 C1 C2 C7 179.3(2) . . . . ?
N1 C1 C2 C7 -5.0(3) . . . . ?
C1 C2 C3 C4 -0.3(4) . . . . ?
C7 C2 C3 C4 180.0(2) . . . . ?
C2 C3 C4 C5 0.5(4) . . . . ?
C3 C4 C5 C6 0.1(4) . . . . ?
C4 C5 C6 C1 -0.9(4) . . . . ?
C4 C5 C6 C10 179.9(2) . . . . ?
C2 C1 C6 C5 1.0(3) . . . . ?
N1 C1 C6 C5 -174.7(2) . . . . ?
C2 C1 C6 C10 -179.8(2) . . . . ?
N1 C1 C6 C10 4.5(3) . . . . ?
C3 C2 C7 C8 -21.2(3) . . . . ?
C1 C2 C7 C8 159.1(2) . . . . ?
C3 C2 C7 C9 102.7(3) . . . . ?
C1 C2 C7 C9 -77.0(3) . . . . ?
C5 C6 C10 C11 64.8(3) . . . . ?
C1 C6 C10 C11 -114.4(3) . . . . ?
C5 C6 C10 C12 -57.6(3) . . . . ?
C1 C6 C10 C12 123.2(2) . . . . ?
C18 C13 C14 C15 -0.8(4) . . . . ?
N2 C13 C14 C15 177.9(2) . . . . ?
C18 C13 C14 C19 178.6(2) . . . . ?
N2 C13 C14 C19 -2.7(4) . . . . ?
C13 C14 C15 C16 0.7(4) . . . . ?
C19 C14 C15 C16 -178.7(2) . . . . ?
C14 C15 C16 C17 0.3(4) . . . . ?
C15 C16 C17 C18 -1.2(4) . . . . ?
C16 C17 C18 C13 1.1(4) . . . . ?
C16 C17 C18 C22 -180.0(2) . . . . ?
C14 C13 C18 C17 -0.1(4) . . . . ?
N2 C13 C18 C17 -178.9(2) . . . . ?
C14 C13 C18 C22 -179.0(2) . . . . ?
N2 C13 C18 C22 2.2(3) . . . . ?
C15 C14 C19 C21 60.4(3) . . . . ?
C13 C14 C19 C21 -119.0(3) . . . . ?
C15 C14 C19 C20 -63.1(3) . . . . ?
C13 C14 C19 C20 117.5(3) . . . . ?
C17 C18 C22 C23 40.4(3) . . . . ?
C13 C18 C22 C23 -140.8(2) . . . . ?
C17 C18 C22 C24 -83.8(3) . . . . ?
C13 C18 C22 C24 95.0(3) . . . . ?
N1 C26 C27 C28 12.1(4) . . . . ?
C25 C26 C27 C28 -167.7(2) . . . . ?
C26 C27 C28 N2 -6.6(4) . . . . ?
C26 C27 C28 C29 172.1(2) . . . . ?
O1 C30 C31 C32 -64.9(3) . . . . ?
C35 C30 C31 C32 53.1(3) . . . . ?
C37 C30 C31 C32 175.0(2) . . . . ?
C30 C31 C32 C33 -56.5(3) . . . . ?
C31 C32 C33 C34 57.7(3) . . . . ?
C32 C33 C34 C35 -57.9(3) . . . . ?
C33 C34 C35 C30 57.7(3) . . . . ?
O1 C30 C35 C34 64.7(2) . . . . ?
C31 C30 C35 C34 -53.9(3) . . . . ?
C37 C30 C35 C34 -177.3(2) . . . . ?
O2 C36 C37 C38 163.8(2) . . . . ?
C41 C36 C37 C38 -22.1(3) . . . . ?
O2 C36 C37 C30 32.0(3) . . . . ?
C41 C36 C37 C30 -153.9(2) . . . . ?
O1 C30 C37 C36 -57.8(2) . . . . ?
C35 C30 C37 C36 -175.64(19) . . . . ?
C31 C30 C37 C36 62.6(3) . . . . ?
O1 C30 C37 C38 170.6(2) . . . . ?
C35 C30 C37 C38 52.8(3) . . . . ?
C31 C30 C37 C38 -69.0(3) . . . . ?
C36 C37 C38 C39 35.7(3) . . . . ?
C30 C37 C38 C39 166.8(2) . . . . ?
C37 C38 C39 C40 -58.2(3) . . . . ?
C38 C39 C40 C41 63.8(3) . . . . ?
O2 C36 C41 C40 -156.1(2) . . . . ?
C37 C36 C41 C40 29.5(3) . . . . ?
C39 C40 C41 C36 -49.2(3) . . . . ?
C27 C26 N1 C1 -178.0(2) . . . . ?
C25 C26 N1 C1 1.9(3) . . . . ?
C27 C26 N1 Ti1 10.9(3) . . . . ?
C25 C26 N1 Ti1 -169.30(17) . . . . ?
C2 C1 N1 C26 102.1(3) . . . . ?
C6 C1 N1 C26 -82.1(3) . . . . ?
C2 C1 N1 Ti1 -85.9(2) . . . . ?
C6 C1 N1 Ti1 89.9(2) . . . . ?
C27 C28 N2 C13 160.7(2) . . . . ?
C29 C28 N2 C13 -17.9(3) . . . . ?
C27 C28 N2 Ti1 -20.2(3) . . . . ?
C29 C28 N2 Ti1 161.14(17) . . . . ?
C14 C13 N2 C28 94.2(3) . . . . ?
C18 C13 N2 C28 -87.0(3) . . . . ?
C14 C13 N2 Ti1 -84.9(2) . . . . ?
C18 C13 N2 Ti1 93.9(2) . . . . ?
C35 C30 O1 Ti1 175.07(16) . . . . ?
C31 C30 O1 Ti1 -66.1(3) . . . . ?
C37 C30 O1 Ti1 56.3(3) . . . . ?
C41 C36 O2 Ti1 -168.00(16) . . . . ?
C37 C36 O2 Ti1 6.3(3) . . . . ?
C30 O1 Ti1 N1 -110.9(2) . . . . ?
C30 O1 Ti1 O2 -21.21(19) . . . . ?
C30 O1 Ti1 N2 159.2(2) . . . . ?
C30 O1 Ti1 Cl1 56.4(2) . . . . ?
